data_2200605
loop_
_publ_author_name
'Yan, Zheng'
'Jun-Peng, Zhuang'
'Wen-Qin, Zhang'
'Xue-Bing, Leng'
'Lin-Hong, Weng'

_publ_section_title
;<i>r</i>-1,<i>c</i>-2,<i>t</i>-3,<i>t</i>-4-1,3-Bis(4-methoxyphenyl)-2,4-bis(5-phenyl-1,3,4-oxadiazol-2-yl)cyclobutane
 1,4-dioxane solvate
;
_journal_issue 11
_journal_name_full 'Acta Crystallographica Section E'
_journal_page_first o1029
_journal_page_last o1031
_journal_paper_doi 10.1107/S160053680101683X
_journal_volume 57
_journal_year 2001
_chemical_formula_iupac 'C34 H28 N4 O4, C4 H8 O2'
_chemical_formula_moiety 'C34 H28 N4 O4, C4 H8 O2'
_chemical_formula_sum 'C38 H36 N4 O6'
_chemical_formula_weight 644.71
_chemical_name_systematic
;
r-1,c-2,t-3,t-4-1,3-bis(4-methoxyphenyl)-2,4-bis[2-(5-phenyl-1,3,4-
oxadiazolyl)]cyclobutane
;
_space_group_IT_number 2
_symmetry_cell_setting triclinic
_symmetry_space_group_name_Hall '-P 1'
_symmetry_space_group_name_H-M 'P -1'
_cell_angle_alpha 93.370(6)
_cell_angle_beta 90.595(6)
_cell_angle_gamma 103.557(6)
_cell_formula_units_Z 1
_cell_length_a 5.995(2)
_cell_length_b 10.242(4)
_cell_length_c 14.292(5)
_cell_measurement_reflns_used 2713
_cell_measurement_temperature 298(2)
_cell_measurement_theta_max 21.26
_cell_measurement_theta_min 2.57
_cell_volume 851.4(5)
_computing_cell_refinement SMART
_computing_data_collection 'SMART (Bruker, 1998)'
_computing_data_reduction 'SAINT and SHELXTL (Bruker, 1998)'
_computing_molecular_graphics SHELXTL
_computing_publication_material SHELXTL
_computing_structure_refinement 'SHELXL97 (Sheldrick, 1997)'
_computing_structure_solution 'SHELXS97 (Sheldrick, 1997)'
_diffrn_ambient_temperature 298(2)
_diffrn_measured_fraction_theta_full .912
_diffrn_measured_fraction_theta_max .912
_diffrn_measurement_device_type 'CCD area-detector'
_diffrn_measurement_method '\f and \w'
_diffrn_radiation_monochromator graphite
_diffrn_radiation_source 'fine-focus sealed tube'
_diffrn_radiation_type MoK\a
_diffrn_radiation_wavelength .71073
_diffrn_reflns_av_R_equivalents .0430
_diffrn_reflns_av_sigmaI/netI .0986
_diffrn_reflns_limit_h_max 6
_diffrn_reflns_limit_h_min -7
_diffrn_reflns_limit_k_max 7
_diffrn_reflns_limit_k_min -12
_diffrn_reflns_limit_l_max 16
_diffrn_reflns_limit_l_min -16
_diffrn_reflns_number 3275
_diffrn_reflns_theta_full 25.03
_diffrn_reflns_theta_max 25.03
_diffrn_reflns_theta_min 1.43
_diffrn_standards_decay_% 0
_diffrn_standards_number 0
_exptl_absorpt_coefficient_mu .086
_exptl_absorpt_correction_type none
_exptl_crystal_colour colorless
_exptl_crystal_density_diffrn 1.257
_exptl_crystal_density_method 'not measured'
_exptl_crystal_description plate
_exptl_crystal_F_000 340
_exptl_crystal_size_max .30
_exptl_crystal_size_mid .25
_exptl_crystal_size_min .20
_refine_diff_density_max .162
_refine_diff_density_min -.185
_refine_ls_extinction_coef .023(4)
_refine_ls_extinction_method SHELXL97
_refine_ls_goodness_of_fit_ref .968
_refine_ls_hydrogen_treatment constr
_refine_ls_matrix_type full
_refine_ls_number_parameters 218
_refine_ls_number_reflns 2746
_refine_ls_number_restraints 0
_refine_ls_restrained_S_all .968
_refine_ls_R_factor_all .1523
_refine_ls_R_factor_gt .0678
_refine_ls_shift/su_max .003
_refine_ls_shift/su_mean .000
_refine_ls_structure_factor_coef Fsqd
_refine_ls_weighting_details 'calc w = 1/[\s^2^(Fo^2^)+(0.065P)^2^] where P = (Fo^2^+2Fc^2^)/3'
_refine_ls_weighting_scheme calc
_refine_ls_wR_factor_ref .1674
_reflns_number_gt 1195
_reflns_number_total 2746
_reflns_threshold_expression I>2\s(I)
_cod_data_source_file cf6094.cif
_cod_data_source_block I
_cod_depositor_comments
;
The following automatic conversions were performed:
'_symmetry_cell_setting' value 'Triclinic' changed to 'triclinic'
according to '/home/saulius/struct/CIF-dictionaries/cif_core.dic'
dictionary named 'cif_core.dic' version 2.4.1 from 2010-06-29.

Automatic conversion script
Id: cif_fix_enum 1527 2010-12-29 10:47:43Z saulius 

The following automatic conversions were performed:

'_symmetry_cell_setting' value 'Triclinic' changed to 'triclinic'
according to /home/saulius/struct/CIF-dictionaries/cif_core.dic
dictionary named 'cif_core.dic' version 2.4.1 from 2010-06-29.

Automatic conversion script
Id: cif_fix_values 1715 2011-07-08 13:25:40Z adriana 
;
_cod_database_code 2200605

loop_
_symmetry_equiv_pos_as_xyz
'x, y, z'
'-x, -y, -z'

loop_
_atom_site_label
_atom_site_fract_x
_atom_site_fract_y
_atom_site_fract_z
_atom_site_U_iso_or_equiv
_atom_site_adp_type
_atom_site_calc_flag
_atom_site_refinement_flags
_atom_site_occupancy
_atom_site_disorder_assembly
_atom_site_disorder_group
_atom_site_type_symbol
C1 -.3133(12) -.1523(6) -.0055(3) .160(3) Uani d . 1 . . C
H1A -.4122 -.1540 -.0590 .240 Uiso calc R 1 . . H
H1B -.3095 -.2427 .0074 .240 Uiso calc R 1 . . H
H1C -.1611 -.1025 -.0182 .240 Uiso calc R 1 . . H
O2 .3104(3) .3051(2) .57005(15) .0545(7) Uani d . 1 . . O
O1 -.3966(6) -.0904(3) .0726(2) .1250(12) Uani d . 1 . . O
C2 -.2768(8) -.0801(4) .1579(3) .0773(12) Uani d . 1 . . C
C3 -.0896(8) -.1309(4) .1727(3) .0834(13) Uani d . 1 . . C
H3A -.0353 -.1785 .1241 .100 Uiso calc R 1 . . H
C4 .0216(6) -.1115(3) .2611(3) .0646(10) Uani d . 1 . . C
H4A .1524 -.1437 .2703 .078 Uiso calc R 1 . . H
C5 -.0618(5) -.0454(3) .3341(2) .0485(9) Uani d . 1 . . C
C6 -.2565(6) .0027(3) .3178(2) .0591(10) Uani d . 1 . . C
H6A -.3149 .0479 .3665 .071 Uiso calc R 1 . . H
C7 -.3649(6) -.0159(4) .2303(3) .0699(11) Uani d . 1 . . C
H7A -.4968 .0151 .2207 .084 Uiso calc R 1 . . H
C8 .0598(5) -.0253(3) .4283(2) .0487(9) Uani d . 1 . . C
H8A .2160 -.0380 .4219 .058 Uiso calc R 1 . . H
C9 .0628(5) .1072(3) .4897(2) .0494(9) Uani d . 1 . . C
H9A -.0388 .1573 .4617 .059 Uiso calc R 1 . . H
C10 .2916(6) .1959(3) .5100(2) .0490(9) Uani d . 1 . . C
N1 .4888(5) .1817(3) .4801(2) .0648(9) Uani d . 1 . . N
N2 .6531(5) .2931(3) .5227(2) .0658(9) Uani d . 1 . . N
C11 .5393(5) .3593(3) .5743(2) .0519(9) Uani d . 1 . . C
C12 .6285(6) .4813(3) .6347(2) .0509(9) Uani d . 1 . . C
C13 .8570(6) .5469(3) .6323(2) .0627(10) Uani d . 1 . . C
H13A .9538 .5126 .5923 .075 Uiso calc R 1 . . H
C14 .9436(7) .6617(4) .6876(3) .0728(12) Uani d . 1 . . C
H14A 1.0983 .7045 .6852 .087 Uiso calc R 1 . . H
C15 .8032(7) .7132(4) .7462(3) .0820(13) Uani d . 1 . . C
H15A .8627 .7910 .7839 .098 Uiso calc R 1 . . H
C16 .5771(7) .6517(4) .7498(3) .0885(13) Uani d . 1 . . C
H16A .4817 .6883 .7891 .106 Uiso calc R 1 . . H
C17 .4878(6) .5334(3) .6945(3) .0736(12) Uani d . 1 . . C
H17A .3337 .4900 .6980 .088 Uiso calc R 1 . . H
C18 -.2010(15) -.4902(10) .0342(10) .213(4) Uani d . 1 . . C
H18A -.1529 -.3928 .0360 .256 Uiso calc R 1 . . H
H18B -.3574 -.5175 .0552 .256 Uiso calc R 1 . . H
O3 -.169(2) -.5559(10) -.0619(9) .310(4) Uani d . 1 . . O
C19 -.067(2) -.5407(16) .0782(9) .345(11) Uani d . 1 . . C
H19A -.0709 -.6315 .0534 .414 Uiso calc R 1 . . H
H19B -.1013 -.5423 .1444 .414 Uiso calc R 1 . . H

loop_
_atom_site_aniso_label
_atom_site_aniso_U_11
_atom_site_aniso_U_22
_atom_site_aniso_U_33
_atom_site_aniso_U_12
_atom_site_aniso_U_13
_atom_site_aniso_U_23
C1 .253(8) .162(5) .064(3) .059(5) -.014(4) -.034(3)
O2 .0482(14) .0503(13) .0627(15) .0118(11) -.0036(12) -.0158(11)
O1 .177(3) .138(3) .065(2) .057(2) -.040(2) -.0237(18)
C2 .097(3) .076(3) .055(3) .016(3) -.005(3) -.005(2)
C3 .109(3) .081(3) .060(3) .031(3) .014(3) -.029(2)
C4 .065(2) .065(2) .064(2) .0220(19) .009(2) -.0160(19)
C5 .0404(18) .0499(19) .052(2) .0073(16) .0089(17) -.0145(16)
C6 .055(2) .058(2) .056(2) .0000(18) -.0041(18) -.0105(18)
C7 .063(2) .071(2) .073(3) .013(2) -.008(2) -.006(2)
C8 .0391(17) .0459(18) .059(2) .0093(15) -.0001(17) -.0128(16)
C9 .0440(18) .0449(19) .060(2) .0152(16) -.0033(17) -.0127(17)
C10 .058(2) .0398(18) .049(2) .0145(18) -.0043(18) -.0124(15)
N1 .0535(18) .0584(18) .078(2) .0099(15) -.0012(17) -.0216(15)
N2 .0526(18) .0586(18) .079(2) .0053(16) -.0009(17) -.0197(17)
C11 .044(2) .046(2) .060(2) .0011(17) -.0057(18) -.0050(18)
C12 .057(2) .0431(19) .051(2) .0087(17) -.0093(18) -.0032(16)
C13 .055(2) .055(2) .069(2) -.0010(18) -.0097(18) -.0109(18)
C14 .069(3) .064(3) .075(3) -.003(2) -.009(2) -.008(2)
C15 .085(3) .063(3) .083(3) -.009(2) -.032(3) -.012(2)
C16 .083(3) .080(3) .095(3) .018(2) -.008(3) -.043(2)
C17 .057(2) .068(2) .088(3) .007(2) -.005(2) -.032(2)
C18 .153(7) .241(9) .294(12) .125(7) .101(9) .081(10)
O3 .316(12) .348(10) .268(9) .103(9) -.044(9) -.057(8)
C19 .194(9) .56(2) .375(17) .195(12) .155(10) .386(18)

loop_
_atom_type_symbol
_atom_type_description
_atom_type_scat_dispersion_real
_atom_type_scat_dispersion_imag
_atom_type_scat_source
C C .0033 .0016 'International Tables Vol C Tables 4.2.6.8 and 6.1.1.4'
H H .0000 .0000 'International Tables Vol C Tables 4.2.6.8 and 6.1.1.4'
N N .0061 .0033 'International Tables Vol C Tables 4.2.6.8 and 6.1.1.4'
O O .0106 .0060 'International Tables Vol C Tables 4.2.6.8 and 6.1.1.4'

loop_
_geom_angle_atom_site_label_1
_geom_angle_atom_site_label_2
_geom_angle_atom_site_label_3
_geom_angle_site_symmetry_3
_geom_angle
_geom_angle_publ_flag
C10 O2 C11 . 102.9(3) y
C2 O1 C1 . 118.0(4) y
C3 C2 C7 . 120.3(4) ?
C3 C2 O1 . 125.0(4) y
C7 C2 O1 . 114.7(4) y
C2 C3 C4 . 120.1(4) ?
C5 C4 C3 . 120.4(4) ?
C4 C5 C6 . 118.4(3) ?
C4 C5 C8 . 119.6(3) ?
C6 C5 C8 . 122.0(3) ?
C7 C6 C5 . 121.1(3) ?
C2 C7 C6 . 119.7(4) ?
C5 C8 C9 . 118.3(3) ?
C5 C8 C9 2_556 117.8(2) ?
C9 C8 C9 2_556 88.4(2) y
C10 C9 C8 . 115.4(3) ?
C10 C9 C8 2_556 117.5(3) ?
C8 C9 C8 2_556 91.6(2) y
N1 C10 O2 . 112.7(3) y
N1 C10 C9 . 128.5(3) ?
O2 C10 C9 . 118.8(3) ?
C10 N1 N2 . 105.3(3) y
C11 N2 N1 . 105.9(3) y
N2 C11 O2 . 113.1(3) y
N2 C11 C12 . 127.7(3) ?
O2 C11 C12 . 119.1(3) ?
C17 C12 C13 . 118.6(3) ?
C17 C12 C11 . 121.2(3) ?
C13 C12 C11 . 120.1(4) ?
C14 C13 C12 . 121.1(4) ?
C15 C14 C13 . 120.0(4) ?
C16 C15 C14 . 120.4(4) ?
C15 C16 C17 . 120.0(4) ?
C12 C17 C16 . 119.9(3) ?
C19 C18 O3 . 96.6(10) ?
C18 O3 C19 2_545 94.7(9) ?
C18 C19 O3 2_545 102.4(8) ?

loop_
_geom_bond_atom_site_label_1
_geom_bond_atom_site_label_2
_geom_bond_site_symmetry_2
_geom_bond_distance
_geom_bond_publ_flag
C1 O1 . 1.405(5) y
O2 C10 . 1.352(3) y
O2 C11 . 1.354(3) y
O1 C2 . 1.394(5) y
C2 C3 . 1.363(5) ?
C2 C7 . 1.369(5) ?
C3 C4 . 1.404(5) ?
C4 C5 . 1.373(4) ?
C5 C6 . 1.391(4) ?
C5 C8 . 1.504(4) y
C6 C7 . 1.387(4) ?
C8 C9 . 1.569(4) y
C8 C9 2_556 1.569(4) y
C9 C10 . 1.472(4) y
C9 C8 2_556 1.569(4) ?
C10 N1 . 1.298(4) y
N1 N2 . 1.422(3) y
N2 C11 . 1.281(4) y
C11 C12 . 1.463(4) y
C12 C17 . 1.379(4) ?
C12 C13 . 1.379(4) ?
C13 C14 . 1.368(5) ?
C14 C15 . 1.364(5) ?
C15 C16 . 1.357(5) ?
C16 C17 . 1.398(5) ?
C18 C19 . 1.240(9) ?
C18 O3 . 1.527(10) ?
O3 C19 2_545 1.552(12) ?
C19 O3 2_545 1.552(12) ?
